data_1545729
loop_
_publ_author_name
'Reiners, Matthias'
'Maekawa, Miyuki'
'Daniliuc, Constantin G.'
'Freytag, Matthias'
'Jones, Peter G.'
'White, Peter S.'
'Hohenberger, Johannes'
'Sutter, J\"org'
'Meyer, Karsten'
'Maron, Laurent'
'Walter, Marc D.'

_publ_section_title
;
 Reactivity studies on [Cp&#x2032;Fe(\m-I)]2: nitrido-, sulfido- and
 diselenide iron complexes derived from pseudohalide activation
;
_journal_name_full 'Chem. Sci.'
_journal_paper_doi 10.1039/C7SC00570A
_journal_year 2017
_chemical_formula_sum 'C34 H58 Fe2 Se4'
_chemical_formula_weight 894.34
_chemical_name_systematic
; 
 ? 
;
_space_group_IT_number 14
_symmetry_cell_setting monoclinic
_symmetry_space_group_name_Hall '-P 2yn'
_symmetry_space_group_name_H-M 'P 1 21/n 1'
_atom_sites_solution_hydrogens geom
_atom_sites_solution_primary direct
_atom_sites_solution_secondary difmap
_audit_creation_method SHELXL-97
_audit_update_record
;
2017-02-06 deposited with the CCDC.
2017-03-30 downloaded from the CCDC.
;
_cell_angle_alpha 90.00
_cell_angle_beta 107.643(4)
_cell_angle_gamma 90.00
_cell_formula_units_Z 4
_cell_length_a 13.0954(4)
_cell_length_b 18.8412(6)
_cell_length_c 15.8088(6)
_cell_measurement_reflns_used 13834
_cell_measurement_temperature 100(2)
_cell_measurement_theta_max 28.6591
_cell_measurement_theta_min 2.1575
_cell_volume 3717.1(2)
_computing_cell_refinement
; 
CrysAlisPro, Oxford Diffraction Ltd., 
Version 1.171.35.11 (release 16-05-2011 CrysAlis171 .NET) 
(compiled May 16 2011,17:55:39) 
;
_computing_data_collection
; 
CrysAlisPro, Oxford Diffraction Ltd., 
Version 1.171.35.11 (release 16-05-2011 CrysAlis171 .NET) 
(compiled May 16 2011,17:55:39) 
;
_computing_data_reduction
; 
CrysAlisPro, Oxford Diffraction Ltd., 
Version 1.171.35.11 (release 16-05-2011 CrysAlis171 .NET) 
(compiled May 16 2011,17:55:39) 
;
_computing_molecular_graphics 'BRUKER XP'
_computing_publication_material SHELXL-97
_computing_structure_refinement 'SHELXL-97 (Sheldrick, 1997)'
_computing_structure_solution 'SHELXS-97 (Sheldrick, 1990)'
_diffrn_ambient_temperature 100(2)
_diffrn_detector_area_resol_mean 16.1419
_diffrn_measured_fraction_theta_full 0.999
_diffrn_measured_fraction_theta_max 0.999
_diffrn_measurement_device_type 'Oxford Diffraction Xcalibur, Eos'
_diffrn_measurement_method '\w scans'
_diffrn_radiation_monochromator graphite
_diffrn_radiation_source 'Enhance (Mo) X-ray Source'
_diffrn_radiation_type 'Mo K\a'
_diffrn_radiation_wavelength 0.71073
_diffrn_reflns_av_R_equivalents 0.1059
_diffrn_reflns_av_sigmaI/netI 0.0438
_diffrn_reflns_limit_h_max 16
_diffrn_reflns_limit_h_min -16
_diffrn_reflns_limit_k_max 23
_diffrn_reflns_limit_k_min -23
_diffrn_reflns_limit_l_max 19
_diffrn_reflns_limit_l_min -19
_diffrn_reflns_number 126169
_diffrn_reflns_theta_full 26.37
_diffrn_reflns_theta_max 26.37
_diffrn_reflns_theta_min 2.16
_exptl_absorpt_coefficient_mu 4.718
_exptl_absorpt_correction_T_max 0.8714
_exptl_absorpt_correction_T_min 0.5790
_exptl_absorpt_correction_type multi-scan
_exptl_absorpt_process_details
; 
CrysAlisPro, Oxford Diffraction Ltd., 
Version 1.171.35.11 (release 16-05-2011 CrysAlis171 .NET) 
(compiled May 16 2011,17:55:39) 
;
_exptl_crystal_colour 'dark orange'
_exptl_crystal_density_diffrn 1.598
_exptl_crystal_density_method 'not measured'
_exptl_crystal_description plate
_exptl_crystal_F_000 1800
_exptl_crystal_size_max 0.13
_exptl_crystal_size_mid 0.11
_exptl_crystal_size_min 0.03
_refine_diff_density_max 1.023
_refine_diff_density_min -0.483
_refine_diff_density_rms 0.109
_refine_ls_extinction_method none
_refine_ls_goodness_of_fit_ref 1.038
_refine_ls_hydrogen_treatment constr
_refine_ls_matrix_type full
_refine_ls_number_parameters 379
_refine_ls_number_reflns 7605
_refine_ls_number_restraints 0
_refine_ls_restrained_S_all 1.038
_refine_ls_R_factor_all 0.0547
_refine_ls_R_factor_gt 0.0356
_refine_ls_shift/su_max 0.001
_refine_ls_shift/su_mean 0.000
_refine_ls_structure_factor_coef Fsqd
_refine_ls_weighting_details 'calc w=1/[\s^2^(Fo^2^)+(0.0288P)^2^+3.6226P] where P=(Fo^2^+2Fc^2^)/3'
_refine_ls_weighting_scheme calc
_refine_ls_wR_factor_gt 0.0683
_refine_ls_wR_factor_ref 0.0742
_reflns_number_gt 6033
_reflns_number_total 7605
_reflns_threshold_expression >2sigma(I)
_cod_data_source_file c7sc00570a2.cif
_cod_data_source_block mima45
_cod_original_sg_symbol_H-M 'P 21/n'
_cod_database_code 1545729

loop_
_symmetry_equiv_pos_as_xyz
'x, y, z'
'-x+1/2, y+1/2, -z+1/2'
'-x, -y, -z'
'x-1/2, -y-1/2, z-1/2'

loop_
_atom_site_label
_atom_site_type_symbol
_atom_site_fract_x
_atom_site_fract_y
_atom_site_fract_z
_atom_site_U_iso_or_equiv
_atom_site_adp_type
_atom_site_occupancy
_atom_site_symmetry_multiplicity
_atom_site_calc_flag
_atom_site_refinement_flags
Fe1 Fe 0.34760(4) 0.61601(3) 0.77436(3) 0.01199(11) Uani 1 1 d .
Fe2 Fe 0.61032(4) 0.63378(3) 0.73105(3) 0.01344(12) Uani 1 1 d .
Se1 Se 0.40915(3) 0.506529(19) 0.75995(2) 0.01657(9) Uani 1 1 d .
Se2 Se 0.57399(3) 0.517936(19) 0.73781(2) 0.01694(9) Uani 1 1 d .
Se3 Se 0.42884(3) 0.677378(19) 0.67775(2) 0.01533(9) Uani 1 1 d .
Se4 Se 0.51631(3) 0.677816(19) 0.82960(2) 0.01542(9) Uani 1 1 d .
C1 C 0.1801(2) 0.61775(18) 0.7223(2) 0.0130(7) Uani 1 1 d .
C2 C 0.2148(3) 0.68961(19) 0.7527(2) 0.0134(7) Uani 1 1 d .
C3 C 0.2721(3) 0.68336(19) 0.8446(2) 0.0139(7) Uani 1 1 d .
H3 H 0.3045 0.7221 0.8814 0.017 Uiso 1 1 calc R
C4 C 0.2749(2) 0.61234(19) 0.8743(2) 0.0142(7) Uani 1 1 d .
C5 C 0.2164(2) 0.57291(19) 0.7992(2) 0.0144(8) Uani 1 1 d .
H5 H 0.2030 0.5234 0.7994 0.017 Uiso 1 1 calc R
C6 C 0.1110(3) 0.5874(2) 0.6332(2) 0.0183(8) Uani 1 1 d .
C7 C 0.1621(3) 0.5981(2) 0.5579(2) 0.0220(9) Uani 1 1 d .
H7A H 0.2314 0.5737 0.5731 0.033 Uiso 1 1 calc R
H7B H 0.1727 0.6489 0.5503 0.033 Uiso 1 1 calc R
H7C H 0.1146 0.5785 0.5025 0.033 Uiso 1 1 calc R
C8 C 0.0964(3) 0.5070(2) 0.6405(3) 0.0292(10) Uani 1 1 d .
H8A H 0.1666 0.4837 0.6573 0.044 Uiso 1 1 calc R
H8B H 0.0522 0.4885 0.5831 0.044 Uiso 1 1 calc R
H8C H 0.0609 0.4975 0.6857 0.044 Uiso 1 1 calc R
C9 C -0.0019(3) 0.6206(2) 0.6074(3) 0.0251(9) Uani 1 1 d .
H9A H -0.0476 0.5976 0.5536 0.038 Uiso 1 1 calc R
H9B H 0.0031 0.6715 0.5963 0.038 Uiso 1 1 calc R
H9C H -0.0330 0.6139 0.6560 0.038 Uiso 1 1 calc R
C10 C 0.1880(3) 0.76408(19) 0.7115(2) 0.0161(8) Uani 1 1 d .
C11 C 0.2761(3) 0.81800(19) 0.7576(2) 0.0207(8) Uani 1 1 d .
H11A H 0.3449 0.8024 0.7514 0.031 Uiso 1 1 calc R
H11B H 0.2817 0.8210 0.8207 0.031 Uiso 1 1 calc R
H11C H 0.2577 0.8647 0.7300 0.031 Uiso 1 1 calc R
C12 C 0.0848(3) 0.7870(2) 0.7322(2) 0.0198(8) Uani 1 1 d .
H12A H 0.0690 0.8367 0.7150 0.030 Uiso 1 1 calc R
H12B H 0.0950 0.7817 0.7959 0.030 Uiso 1 1 calc R
H12C H 0.0249 0.7571 0.6988 0.030 Uiso 1 1 calc R
C13 C 0.1709(3) 0.7720(2) 0.6118(2) 0.0215(9) Uani 1 1 d .
H13A H 0.2360 0.7574 0.5982 0.032 Uiso 1 1 calc R
H13B H 0.1550 0.8217 0.5945 0.032 Uiso 1 1 calc R
H13C H 0.1108 0.7421 0.5789 0.032 Uiso 1 1 calc R
C14 C 0.3172(3) 0.58616(19) 0.9691(2) 0.0166(8) Uani 1 1 d .
C15 C 0.2265(3) 0.5955(2) 1.0122(3) 0.0277(10) Uani 1 1 d .
H15A H 0.2086 0.6459 1.0130 0.042 Uiso 1 1 calc R
H15B H 0.2504 0.5773 1.0731 0.042 Uiso 1 1 calc R
H15C H 0.1629 0.5691 0.9777 0.042 Uiso 1 1 calc R
C16 C 0.4145(3) 0.6283(2) 1.0225(2) 0.0282(10) Uani 1 1 d .
H16A H 0.4715 0.6243 0.9945 0.042 Uiso 1 1 calc R
H16B H 0.4401 0.6094 1.0831 0.042 Uiso 1 1 calc R
H16C H 0.3947 0.6783 1.0245 0.042 Uiso 1 1 calc R
C17 C 0.3474(3) 0.5075(2) 0.9731(3) 0.0273(9) Uani 1 1 d .
H17A H 0.2837 0.4793 0.9437 0.041 Uiso 1 1 calc R
H17B H 0.3762 0.4927 1.0352 0.041 Uiso 1 1 calc R
H17C H 0.4018 0.5002 0.9429 0.041 Uiso 1 1 calc R
C18 C 0.7741(3) 0.65650(19) 0.7820(2) 0.0177(8) Uani 1 1 d .
C19 C 0.7183(3) 0.72268(19) 0.7479(2) 0.0168(8) Uani 1 1 d .
C20 C 0.6640(3) 0.7102(2) 0.6569(2) 0.0166(8) Uani 1 1 d .
H20 H 0.6200 0.7444 0.6185 0.020 Uiso 1 1 calc R
C21 C 0.6826(3) 0.6415(2) 0.6299(2) 0.0165(8) Uani 1 1 d .
C22 C 0.7511(3) 0.60932(19) 0.7083(2) 0.0155(8) Uani 1 1 d .
H22 H 0.7781 0.5623 0.7110 0.019 Uiso 1 1 calc R
C23 C 0.8523(3) 0.6348(2) 0.8731(2) 0.0225(9) Uani 1 1 d .
C24 C 0.9528(3) 0.6815(2) 0.8953(3) 0.0305(10) Uani 1 1 d .
H24A H 0.9330 0.7309 0.9017 0.046 Uiso 1 1 calc R
H24B H 0.9857 0.6781 0.8474 0.046 Uiso 1 1 calc R
H24C H 1.0040 0.6653 0.9511 0.046 Uiso 1 1 calc R
C25 C 0.8010(3) 0.6369(2) 0.9478(3) 0.0303(10) Uani 1 1 d .
H25A H 0.8543 0.6237 1.0039 0.046 Uiso 1 1 calc R
H25B H 0.7409 0.6035 0.9347 0.046 Uiso 1 1 calc R
H25C H 0.7748 0.6850 0.9528 0.046 Uiso 1 1 calc R
C26 C 0.8904(3) 0.5577(2) 0.8688(3) 0.0326(10) Uani 1 1 d .
H26A H 0.9382 0.5437 0.9272 0.049 Uiso 1 1 calc R
H26B H 0.9291 0.5544 0.8247 0.049 Uiso 1 1 calc R
H26C H 0.8283 0.5259 0.8519 0.049 Uiso 1 1 calc R
C27 C 0.7247(3) 0.7984(2) 0.7848(3) 0.0223(9) Uani 1 1 d .
C28 C 0.8199(3) 0.8341(2) 0.7630(3) 0.0313(10) Uani 1 1 d .
H28A H 0.8251 0.8838 0.7821 0.047 Uiso 1 1 calc R
H28B H 0.8087 0.8319 0.6989 0.047 Uiso 1 1 calc R
H28C H 0.8864 0.8092 0.7943 0.047 Uiso 1 1 calc R
C29 C 0.7393(3) 0.8073(2) 0.8838(3) 0.0305(10) Uani 1 1 d .
H29A H 0.6795 0.7846 0.8985 0.046 Uiso 1 1 calc R
H29B H 0.7411 0.8580 0.8983 0.046 Uiso 1 1 calc R
H29C H 0.8068 0.7851 0.9182 0.046 Uiso 1 1 calc R
C30 C 0.6233(3) 0.8411(2) 0.7358(3) 0.0305(10) Uani 1 1 d .
H30A H 0.5599 0.8175 0.7431 0.046 Uiso 1 1 calc R
H30B H 0.6170 0.8439 0.6725 0.046 Uiso 1 1 calc R
H30C H 0.6287 0.8891 0.7606 0.046 Uiso 1 1 calc R
C31 C 0.6466(3) 0.6118(2) 0.5370(2) 0.0199(8) Uani 1 1 d .
C32 C 0.5243(3) 0.6162(2) 0.4965(3) 0.0294(10) Uani 1 1 d .
H32A H 0.4900 0.5852 0.5296 0.044 Uiso 1 1 calc R
H32B H 0.5040 0.6010 0.4343 0.044 Uiso 1 1 calc R
H32C H 0.5008 0.6652 0.4996 0.044 Uiso 1 1 calc R
C33 C 0.6818(3) 0.5346(2) 0.5352(3) 0.0300(10) Uani 1 1 d .
H33A H 0.7601 0.5317 0.5584 0.045 Uiso 1 1 calc R
H33B H 0.6580 0.5170 0.4740 0.045 Uiso 1 1 calc R
H33C H 0.6498 0.5057 0.5721 0.045 Uiso 1 1 calc R
C34 C 0.6988(3) 0.6568(2) 0.4799(3) 0.0299(10) Uani 1 1 d .
H34A H 0.6731 0.7058 0.4775 0.045 Uiso 1 1 calc R
H34B H 0.6795 0.6372 0.4196 0.045 Uiso 1 1 calc R
H34C H 0.7768 0.6560 0.5061 0.045 Uiso 1 1 calc R

loop_
_atom_site_aniso_label
_atom_site_aniso_U_11
_atom_site_aniso_U_22
_atom_site_aniso_U_33
_atom_site_aniso_U_23
_atom_site_aniso_U_13
_atom_site_aniso_U_12
Fe1 0.0089(2) 0.0127(3) 0.0147(3) 0.0001(2) 0.0041(2) -0.00035(19)
Fe2 0.0100(2) 0.0142(3) 0.0171(3) 0.0012(2) 0.0057(2) 0.00044(19)
Se1 0.01451(18) 0.01191(19) 0.0245(2) -0.00002(15) 0.00779(15) -0.00105(14)
Se2 0.01479(18) 0.01299(19) 0.0250(2) 0.00016(15) 0.00892(15) 0.00218(14)
Se3 0.01201(17) 0.01564(19) 0.0200(2) 0.00352(15) 0.00730(14) 0.00224(14)
Se4 0.01123(17) 0.0164(2) 0.0198(2) -0.00335(15) 0.00646(14) -0.00252(14)
C1 0.0077(16) 0.0171(19) 0.0139(18) -0.0021(15) 0.0030(14) 0.0007(14)
C2 0.0093(16) 0.019(2) 0.0143(19) 0.0006(15) 0.0070(14) 0.0002(14)
C3 0.0085(17) 0.0160(19) 0.0179(19) -0.0032(15) 0.0054(14) -0.0003(14)
C4 0.0068(16) 0.018(2) 0.019(2) 0.0015(15) 0.0049(14) 0.0004(14)
C5 0.0076(16) 0.016(2) 0.021(2) 0.0012(15) 0.0060(14) -0.0030(14)
C6 0.0131(18) 0.024(2) 0.0157(19) -0.0022(16) 0.0005(15) 0.0013(15)
C7 0.020(2) 0.030(2) 0.015(2) -0.0066(17) 0.0029(16) 0.0012(17)
C8 0.026(2) 0.031(3) 0.023(2) -0.0043(18) -0.0026(17) -0.0097(18)
C9 0.0127(18) 0.039(3) 0.021(2) -0.0040(18) 0.0011(16) -0.0037(17)
C10 0.0149(18) 0.017(2) 0.018(2) 0.0016(15) 0.0075(15) 0.0046(15)
C11 0.0189(19) 0.017(2) 0.028(2) 0.0035(17) 0.0101(17) 0.0043(15)
C12 0.0183(19) 0.022(2) 0.022(2) 0.0013(16) 0.0107(16) 0.0055(16)
C13 0.020(2) 0.023(2) 0.023(2) 0.0087(17) 0.0081(16) 0.0074(16)
C14 0.0144(18) 0.020(2) 0.0145(19) 0.0018(15) 0.0026(15) 0.0000(15)
C15 0.027(2) 0.039(3) 0.020(2) 0.0077(19) 0.0106(18) 0.0044(19)
C16 0.025(2) 0.035(3) 0.018(2) 0.0031(18) -0.0034(17) -0.0087(18)
C17 0.032(2) 0.029(2) 0.019(2) 0.0085(18) 0.0050(17) 0.0017(18)
C18 0.0102(17) 0.020(2) 0.025(2) 0.0022(16) 0.0087(15) -0.0046(15)
C19 0.0115(17) 0.018(2) 0.024(2) -0.0017(16) 0.0108(16) -0.0062(14)
C20 0.0084(17) 0.024(2) 0.019(2) 0.0074(16) 0.0061(15) 0.0021(15)
C21 0.0093(17) 0.021(2) 0.022(2) 0.0033(16) 0.0094(15) 0.0023(14)
C22 0.0119(17) 0.017(2) 0.020(2) 0.0020(15) 0.0091(15) 0.0018(14)
C23 0.0169(19) 0.028(2) 0.022(2) 0.0033(17) 0.0051(16) -0.0048(16)
C24 0.014(2) 0.040(3) 0.032(2) 0.001(2) -0.0002(17) -0.0045(18)
C25 0.024(2) 0.039(3) 0.027(2) 0.005(2) 0.0080(18) -0.0081(19)
C26 0.024(2) 0.039(3) 0.028(2) 0.012(2) -0.0017(18) -0.0001(19)
C27 0.020(2) 0.020(2) 0.029(2) -0.0021(17) 0.0117(17) -0.0052(16)
C28 0.034(2) 0.023(2) 0.042(3) -0.0051(19) 0.020(2) -0.0111(18)
C29 0.028(2) 0.028(2) 0.039(3) -0.015(2) 0.0146(19) -0.0109(18)
C30 0.028(2) 0.014(2) 0.053(3) -0.0050(19) 0.018(2) -0.0032(17)
C31 0.0189(19) 0.027(2) 0.016(2) -0.0027(16) 0.0075(16) 0.0008(16)
C32 0.017(2) 0.046(3) 0.023(2) -0.008(2) 0.0019(17) -0.0010(18)
C33 0.032(2) 0.036(3) 0.025(2) -0.0065(19) 0.0135(19) 0.0023(19)
C34 0.028(2) 0.043(3) 0.021(2) 0.0057(19) 0.0125(18) 0.0023(19)

loop_
_atom_type_symbol
_atom_type_description
_atom_type_scat_dispersion_real
_atom_type_scat_dispersion_imag
_atom_type_scat_source
C C 0.0033 0.0016 'International Tables Vol C Tables 4.2.6.8 and 6.1.1.4'
H H 0.0000 0.0000 'International Tables Vol C Tables 4.2.6.8 and 6.1.1.4'
Fe Fe 0.3463 0.8444 'International Tables Vol C Tables 4.2.6.8 and 6.1.1.4'
Se Se -0.0929 2.2259 'International Tables Vol C Tables 4.2.6.8 and 6.1.1.4'

loop_
_geom_angle_atom_site_label_1
_geom_angle_atom_site_label_2
_geom_angle_atom_site_label_3
_geom_angle
C5 Fe1 C4 40.10(13)
C5 Fe1 C1 40.60(13)
C4 Fe1 C1 68.44(13)
C5 Fe1 C3 65.44(13)
C4 Fe1 C3 39.40(13)
C1 Fe1 C3 66.23(13)
C5 Fe1 C2 66.67(13)
C4 Fe1 C2 67.13(13)
C1 Fe1 C2 40.05(13)
C3 Fe1 C2 38.78(12)
C5 Fe1 Se1 90.16(10)
C4 Fe1 Se1 107.88(10)
C1 Fe1 Se1 109.80(10)
C3 Fe1 Se1 147.19(10)
C2 Fe1 Se1 149.82(9)
C5 Fe1 Se3 150.75(10)
C4 Fe1 Se3 153.05(10)
C1 Fe1 Se3 110.79(10)
C3 Fe1 Se3 114.29(10)
C2 Fe1 Se3 94.58(9)
Se1 Fe1 Se3 97.78(2)
C5 Fe1 Se4 148.53(10)
C4 Fe1 Se4 108.73(10)
C1 Fe1 Se4 150.25(10)
C3 Fe1 Se4 92.46(9)
C2 Fe1 Se4 110.53(9)
Se1 Fe1 Se4 99.33(2)
Se3 Fe1 Se4 57.693(16)
C22 Fe2 C18 40.30(14)
C22 Fe2 C21 40.35(13)
C18 Fe2 C21 68.45(14)
C22 Fe2 C20 65.39(14)
C18 Fe2 C20 66.36(13)
C21 Fe2 C20 39.13(14)
C22 Fe2 C19 66.58(14)
C18 Fe2 C19 40.24(13)
C21 Fe2 C19 67.03(14)
C20 Fe2 C19 38.86(13)
C22 Fe2 Se2 90.27(10)
C18 Fe2 Se2 112.82(10)
C21 Fe2 Se2 104.77(10)
C20 Fe2 Se2 143.37(10)
C19 Fe2 Se2 152.96(10)
C22 Fe2 Se4 149.41(10)
C18 Fe2 Se4 110.22(10)
C21 Fe2 Se4 155.22(10)
C20 Fe2 Se4 116.54(10)
C19 Fe2 Se4 95.56(9)
Se2 Fe2 Se4 98.46(2)
C22 Fe2 Se3 149.83(10)
C18 Fe2 Se3 148.27(10)
C21 Fe2 Se3 109.57(10)
C20 Fe2 Se3 91.86(9)
C19 Fe2 Se3 108.57(10)
Se2 Fe2 Se3 98.47(2)
Se4 Fe2 Se3 57.701(16)
Fe1 Se1 Se2 108.13(2)
Fe2 Se2 Se1 108.70(2)
Se4 Se3 Fe1 61.350(17)
Se4 Se3 Fe2 61.038(17)
Fe1 Se3 Fe2 101.13(2)
Se3 Se4 Fe2 61.261(17)
Se3 Se4 Fe1 60.957(17)
Fe2 Se4 Fe1 101.02(2)
C5 C1 C2 106.1(3)
C5 C1 C6 120.6(3)
C2 C1 C6 133.2(3)
C5 C1 Fe1 67.67(18)
C2 C1 Fe1 72.61(18)
C6 C1 Fe1 127.5(2)
C3 C2 C1 105.9(3)
C3 C2 C10 119.2(3)
C1 C2 C10 134.1(3)
C3 C2 Fe1 68.68(18)
C1 C2 Fe1 67.34(18)
C10 C2 Fe1 135.9(2)
C4 C3 C2 111.7(3)
C4 C3 Fe1 68.79(19)
C2 C3 Fe1 72.54(19)
C5 C4 C3 105.4(3)
C5 C4 C14 127.1(3)
C3 C4 C14 127.0(3)
C5 C4 Fe1 68.60(19)
C3 C4 Fe1 71.81(19)
C14 C4 Fe1 130.5(2)
C4 C5 C1 110.9(3)
C4 C5 Fe1 71.29(19)
C1 C5 Fe1 71.73(19)
C8 C6 C1 110.5(3)
C8 C6 C9 106.8(3)
C1 C6 C9 109.9(3)
C8 C6 C7 106.3(3)
C1 C6 C7 112.7(3)
C9 C6 C7 110.4(3)
C13 C10 C2 117.8(3)
C13 C10 C11 106.1(3)
C2 C10 C11 110.9(3)
C13 C10 C12 109.0(3)
C2 C10 C12 105.5(3)
C11 C10 C12 107.0(3)
C4 C14 C16 111.9(3)
C4 C14 C17 111.6(3)
C16 C14 C17 108.6(3)
C4 C14 C15 107.4(3)
C16 C14 C15 108.8(3)
C17 C14 C15 108.4(3)
C22 C18 C19 105.8(3)
C22 C18 C23 120.8(3)
C19 C18 C23 133.2(3)
C22 C18 Fe2 67.64(19)
C19 C18 Fe2 72.14(19)
C23 C18 Fe2 128.0(2)
C20 C19 C18 105.9(3)
C20 C19 C27 119.5(3)
C18 C19 C27 133.6(3)
C20 C19 Fe2 68.73(19)
C18 C19 Fe2 67.62(19)
C27 C19 Fe2 136.7(2)
C21 C20 C19 112.4(3)
C21 C20 Fe2 70.0(2)
C19 C20 Fe2 72.4(2)
C20 C21 C22 104.4(3)
C20 C21 C31 127.2(3)
C22 C21 C31 128.1(3)
C20 C21 Fe2 70.9(2)
C22 C21 Fe2 67.57(19)
C31 C21 Fe2 129.6(2)
C18 C22 C21 111.6(3)
C18 C22 Fe2 72.06(19)
C21 C22 Fe2 72.08(19)
C25 C23 C24 110.9(3)
C25 C23 C26 106.4(3)
C24 C23 C26 106.5(3)
C25 C23 C18 113.0(3)
C24 C23 C18 109.9(3)
C26 C23 C18 109.9(3)
C29 C27 C19 117.8(3)
C29 C27 C28 108.7(3)
C19 C27 C28 106.0(3)
C29 C27 C30 106.2(3)
C19 C27 C30 110.8(3)
C28 C27 C30 106.9(3)
C21 C31 C33 111.3(3)
C21 C31 C32 111.4(3)
C33 C31 C32 109.0(3)
C21 C31 C34 107.7(3)
C33 C31 C34 108.9(3)
C32 C31 C34 108.5(3)

loop_
_geom_bond_atom_site_label_1
_geom_bond_atom_site_label_2
_geom_bond_distance
Fe1 C5 2.043(3)
Fe1 C4 2.078(3)
Fe1 C1 2.097(3)
Fe1 C3 2.118(3)
Fe1 C2 2.168(3)
Fe1 Se1 2.2513(6)
Fe1 Se3 2.4055(6)
Fe1 Se4 2.4146(6)
Fe2 C22 2.036(3)
Fe2 C18 2.094(3)
Fe2 C21 2.096(3)
Fe2 C20 2.108(3)
Fe2 C19 2.156(3)
Fe2 Se2 2.2432(6)
Fe2 Se4 2.4071(6)
Fe2 Se3 2.4123(6)
Se1 Se2 2.2993(5)
Se3 Se4 2.3255(5)
C1 C5 1.437(5)
C1 C2 1.462(5)
C1 C6 1.536(5)
C2 C3 1.424(5)
C2 C10 1.542(5)
C3 C4 1.415(5)
C4 C5 1.413(5)
C4 C14 1.515(5)
C6 C8 1.535(5)
C6 C9 1.543(5)
C6 C7 1.545(5)
C10 C13 1.531(5)
C10 C11 1.544(5)
C10 C12 1.545(5)
C14 C16 1.522(5)
C14 C17 1.530(5)
C14 C15 1.548(5)
C18 C22 1.424(5)
C18 C19 1.463(5)
C18 C23 1.548(5)
C19 C20 1.419(5)
C19 C27 1.533(5)
C20 C21 1.408(5)
C21 C22 1.426(5)
C21 C31 1.508(5)
C23 C25 1.526(5)
C23 C24 1.533(5)
C23 C26 1.544(6)
C27 C29 1.528(5)
C27 C28 1.545(5)
C27 C30 1.545(5)
C31 C33 1.528(5)
C31 C32 1.537(5)
C31 C34 1.541(5)

loop_
_geom_torsion_atom_site_label_1
_geom_torsion_atom_site_label_2
_geom_torsion_atom_site_label_3
_geom_torsion_atom_site_label_4
_geom_torsion
C5 Fe1 Se1 Se2 -176.41(10)
C4 Fe1 Se1 Se2 -139.82(10)
C1 Fe1 Se1 Se2 147.29(10)
C3 Fe1 Se1 Se2 -136.13(17)
C2 Fe1 Se1 Se2 145.10(18)
Se3 Fe1 Se1 Se2 31.83(3)
Se4 Fe1 Se1 Se2 -26.56(3)
C22 Fe2 Se2 Se1 -178.23(10)
C18 Fe2 Se2 Se1 147.40(11)
C21 Fe2 Se2 Se1 -140.13(10)
C20 Fe2 Se2 Se1 -131.99(16)
C19 Fe2 Se2 Se1 151.7(2)
Se4 Fe2 Se2 Se1 31.19(3)
Se3 Fe2 Se2 Se1 -27.20(3)
Fe1 Se1 Se2 Fe2 -3.06(3)
C5 Fe1 Se3 Se4 159.4(2)
C4 Fe1 Se3 Se4 66.1(2)
C1 Fe1 Se3 Se4 149.17(10)
C3 Fe1 Se3 Se4 76.72(10)
C2 Fe1 Se3 Se4 111.45(9)
Se1 Fe1 Se3 Se4 -96.15(2)
C5 Fe1 Se3 Fe2 -152.7(2)
C4 Fe1 Se3 Fe2 114.0(2)
C1 Fe1 Se3 Fe2 -162.89(10)
C3 Fe1 Se3 Fe2 124.67(10)
C2 Fe1 Se3 Fe2 159.39(9)
Se1 Fe1 Se3 Fe2 -48.21(2)
Se4 Fe1 Se3 Fe2 47.94(2)
C22 Fe2 Se3 Se4 -159.9(2)
C18 Fe2 Se3 Se4 -75.82(19)
C21 Fe2 Se3 Se4 -156.25(11)
C20 Fe2 Se3 Se4 -120.56(10)
C19 Fe2 Se3 Se4 -84.76(10)
Se2 Fe2 Se3 Se4 94.69(2)
C22 Fe2 Se3 Fe1 152.0(2)
C18 Fe2 Se3 Fe1 -123.95(19)
C21 Fe2 Se3 Fe1 155.62(11)
C20 Fe2 Se3 Fe1 -168.69(10)
C19 Fe2 Se3 Fe1 -132.89(10)
Se2 Fe2 Se3 Fe1 46.56(3)
Se4 Fe2 Se3 Fe1 -48.134(19)
Fe1 Se3 Se4 Fe2 123.63(2)
Fe2 Se3 Se4 Fe1 -123.63(2)
C22 Fe2 Se4 Se3 160.2(2)
C18 Fe2 Se4 Se3 147.09(11)
C21 Fe2 Se4 Se3 64.9(2)
C20 Fe2 Se4 Se3 74.16(10)
C19 Fe2 Se4 Se3 108.48(10)
Se2 Fe2 Se4 Se3 -94.71(2)
C22 Fe2 Se4 Fe1 -152.0(2)
C18 Fe2 Se4 Fe1 -165.04(11)
C21 Fe2 Se4 Fe1 112.8(2)
C20 Fe2 Se4 Fe1 122.03(10)
C19 Fe2 Se4 Fe1 156.35(10)
Se2 Fe2 Se4 Fe1 -46.84(2)
Se3 Fe2 Se4 Fe1 47.869(19)
C5 Fe1 Se4 Se3 -160.8(2)
C4 Fe1 Se4 Se3 -154.06(10)
C1 Fe1 Se4 Se3 -74.93(19)
C3 Fe1 Se4 Se3 -117.39(9)
C2 Fe1 Se4 Se3 -82.19(9)
Se1 Fe1 Se4 Se3 93.35(2)
C5 Fe1 Se4 Fe2 151.18(19)
C4 Fe1 Se4 Fe2 157.89(10)
C1 Fe1 Se4 Fe2 -122.99(19)
C3 Fe1 Se4 Fe2 -165.44(9)
C2 Fe1 Se4 Fe2 -130.24(9)
Se1 Fe1 Se4 Fe2 45.29(3)
Se3 Fe1 Se4 Fe2 -48.055(19)
C4 Fe1 C1 C5 -36.6(2)
C3 Fe1 C1 C5 -79.4(2)
C2 Fe1 C1 C5 -116.3(3)
Se1 Fe1 C1 C5 65.4(2)
Se3 Fe1 C1 C5 172.34(17)
Se4 Fe1 C1 C5 -126.9(2)
C5 Fe1 C1 C2 116.3(3)
C4 Fe1 C1 C2 79.7(2)
C3 Fe1 C1 C2 36.88(19)
Se1 Fe1 C1 C2 -178.29(16)
Se3 Fe1 C1 C2 -71.40(19)
Se4 Fe1 C1 C2 -10.6(3)
C5 Fe1 C1 C6 -112.2(4)
C4 Fe1 C1 C6 -148.8(3)
C3 Fe1 C1 C6 168.4(4)
C2 Fe1 C1 C6 131.5(4)
Se1 Fe1 C1 C6 -46.8(3)
Se3 Fe1 C1 C6 60.1(3)
Se4 Fe1 C1 C6 120.9(3)
C5 C1 C2 C3 1.6(3)
C6 C1 C2 C3 176.4(3)
Fe1 C1 C2 C3 -58.1(2)
C5 C1 C2 C10 -167.5(3)
C6 C1 C2 C10 7.3(6)
Fe1 C1 C2 C10 132.8(4)
C5 C1 C2 Fe1 59.7(2)
C6 C1 C2 Fe1 -125.5(4)
C5 Fe1 C2 C3 79.3(2)
C4 Fe1 C2 C3 35.5(2)
C1 Fe1 C2 C3 118.7(3)
Se1 Fe1 C2 C3 121.9(2)
Se3 Fe1 C2 C3 -124.00(18)
Se4 Fe1 C2 C3 -66.86(19)
C5 Fe1 C2 C1 -39.46(19)
C4 Fe1 C2 C1 -83.2(2)
C3 Fe1 C2 C1 -118.7(3)
Se1 Fe1 C2 C1 3.2(3)
Se3 Fe1 C2 C1 117.27(18)
Se4 Fe1 C2 C1 174.41(16)
C5 Fe1 C2 C10 -170.2(4)
C4 Fe1 C2 C10 146.0(4)
C1 Fe1 C2 C10 -130.8(4)
C3 Fe1 C2 C10 110.5(4)
Se1 Fe1 C2 C10 -127.6(3)
Se3 Fe1 C2 C10 -13.5(3)
Se4 Fe1 C2 C10 43.6(4)
C1 C2 C3 C4 -0.5(4)
C10 C2 C3 C4 170.6(3)
Fe1 C2 C3 C4 -57.8(2)
C1 C2 C3 Fe1 57.3(2)
C10 C2 C3 Fe1 -131.7(3)
C5 Fe1 C3 C4 39.78(19)
C1 Fe1 C3 C4 84.5(2)
C2 Fe1 C3 C4 122.5(3)
Se1 Fe1 C3 C4 -5.5(3)
Se3 Fe1 C3 C4 -172.43(16)
Se4 Fe1 C3 C4 -117.00(18)
C5 Fe1 C3 C2 -82.8(2)
C4 Fe1 C3 C2 -122.5(3)
C1 Fe1 C3 C2 -38.06(19)
Se1 Fe1 C3 C2 -128.06(19)
Se3 Fe1 C3 C2 65.0(2)
Se4 Fe1 C3 C2 120.47(18)
C2 C3 C4 C5 -0.8(4)
Fe1 C3 C4 C5 -60.7(2)
C2 C3 C4 C14 -172.6(3)
Fe1 C3 C4 C14 127.4(3)
C2 C3 C4 Fe1 59.9(2)
C1 Fe1 C4 C5 37.0(2)
C3 Fe1 C4 C5 115.4(3)
C2 Fe1 C4 C5 80.4(2)
Se1 Fe1 C4 C5 -67.8(2)
Se3 Fe1 C4 C5 130.8(2)
Se4 Fe1 C4 C5 -174.57(17)
C5 Fe1 C4 C3 -115.4(3)
C1 Fe1 C4 C3 -78.4(2)
C2 Fe1 C4 C3 -34.97(19)
Se1 Fe1 C4 C3 176.85(16)
Se3 Fe1 C4 C3 15.4(3)
Se4 Fe1 C4 C3 70.04(19)
C5 Fe1 C4 C14 121.1(4)
C1 Fe1 C4 C14 158.2(4)
C3 Fe1 C4 C14 -123.5(4)
C2 Fe1 C4 C14 -158.4(4)
Se1 Fe1 C4 C14 53.4(3)
Se3 Fe1 C4 C14 -108.1(3)
Se4 Fe1 C4 C14 -53.4(3)
C3 C4 C5 C1 1.8(4)
C14 C4 C5 C1 173.7(3)
Fe1 C4 C5 C1 -61.1(2)
C3 C4 C5 Fe1 62.9(2)
C14 C4 C5 Fe1 -125.3(3)
C2 C1 C5 C4 -2.2(4)
C6 C1 C5 C4 -177.7(3)
Fe1 C1 C5 C4 60.8(2)
C2 C1 C5 Fe1 -63.0(2)
C6 C1 C5 Fe1 121.5(3)
C1 Fe1 C5 C4 -120.6(3)
C3 Fe1 C5 C4 -39.1(2)
C2 Fe1 C5 C4 -81.7(2)
Se1 Fe1 C5 C4 118.25(19)
Se3 Fe1 C5 C4 -135.4(2)
Se4 Fe1 C5 C4 9.9(3)
C4 Fe1 C5 C1 120.6(3)
C3 Fe1 C5 C1 81.5(2)
C2 Fe1 C5 C1 38.93(19)
Se1 Fe1 C5 C1 -121.15(19)
Se3 Fe1 C5 C1 -14.8(3)
Se4 Fe1 C5 C1 130.49(19)
C5 C1 C6 C8 -3.3(4)
C2 C1 C6 C8 -177.5(3)
Fe1 C1 C6 C8 80.8(4)
C5 C1 C6 C9 114.3(4)
C2 C1 C6 C9 -59.8(5)
Fe1 C1 C6 C9 -161.6(3)
C5 C1 C6 C7 -122.1(3)
C2 C1 C6 C7 63.7(5)
Fe1 C1 C6 C7 -38.0(4)
C3 C2 C10 C13 154.8(3)
C1 C2 C10 C13 -37.2(5)
Fe1 C2 C10 C13 66.1(4)
C3 C2 C10 C11 32.3(4)
C1 C2 C10 C11 -159.7(3)
Fe1 C2 C10 C11 -56.5(4)
C3 C2 C10 C12 -83.2(4)
C1 C2 C10 C12 84.8(4)
Fe1 C2 C10 C12 -172.0(3)
C5 C4 C14 C16 153.9(3)
C3 C4 C14 C16 -35.9(5)
Fe1 C4 C14 C16 61.4(4)
C5 C4 C14 C17 32.0(5)
C3 C4 C14 C17 -157.9(3)
Fe1 C4 C14 C17 -60.5(4)
C5 C4 C14 C15 -86.7(4)
C3 C4 C14 C15 83.4(4)
Fe1 C4 C14 C15 -179.2(3)
C21 Fe2 C18 C22 -36.8(2)
C20 Fe2 C18 C22 -79.2(2)
C19 Fe2 C18 C22 -116.2(3)
Se2 Fe2 C18 C22 60.8(2)
Se4 Fe2 C18 C22 169.75(18)
Se3 Fe2 C18 C22 -129.4(2)
C22 Fe2 C18 C19 116.2(3)
C21 Fe2 C18 C19 79.5(2)
C20 Fe2 C18 C19 37.0(2)
Se2 Fe2 C18 C19 177.01(17)
Se4 Fe2 C18 C19 -74.0(2)
Se3 Fe2 C18 C19 -13.2(3)
C22 Fe2 C18 C23 -112.5(4)
C21 Fe2 C18 C23 -149.2(4)
C20 Fe2 C18 C23 168.3(4)
C19 Fe2 C18 C23 131.3(4)
Se2 Fe2 C18 C23 -51.7(3)
Se4 Fe2 C18 C23 57.3(3)
Se3 Fe2 C18 C23 118.1(3)
C22 C18 C19 C20 1.2(4)
C23 C18 C19 C20 175.9(3)
Fe2 C18 C19 C20 -58.3(2)
C22 C18 C19 C27 -166.4(4)
C23 C18 C19 C27 8.3(6)
Fe2 C18 C19 C27 134.0(4)
C22 C18 C19 Fe2 59.6(2)
C23 C18 C19 Fe2 -125.8(4)
C22 Fe2 C19 C20 79.3(2)
C18 Fe2 C19 C20 118.5(3)
C21 Fe2 C19 C20 35.2(2)
Se2 Fe2 C19 C20 112.5(2)
Se4 Fe2 C19 C20 -126.49(19)
Se3 Fe2 C19 C20 -68.7(2)
C22 Fe2 C19 C18 -39.2(2)
C21 Fe2 C19 C18 -83.3(2)
C20 Fe2 C19 C18 -118.5(3)
Se2 Fe2 C19 C18 -6.1(3)
Se4 Fe2 C19 C18 114.98(19)
Se3 Fe2 C19 C18 172.73(18)
C22 Fe2 C19 C27 -169.8(4)
C18 Fe2 C19 C27 -130.5(5)
C21 Fe2 C19 C27 146.2(4)
C20 Fe2 C19 C27 110.9(4)
Se2 Fe2 C19 C27 -136.6(3)
Se4 Fe2 C19 C27 -15.6(4)
Se3 Fe2 C19 C27 42.2(4)
C18 C19 C20 C21 -1.1(4)
C27 C19 C20 C21 168.6(3)
Fe2 C19 C20 C21 -58.8(2)
C18 C19 C20 Fe2 57.6(2)
C27 C19 C20 Fe2 -132.6(3)
C22 Fe2 C20 C21 40.1(2)
C18 Fe2 C20 C21 84.4(2)
C19 Fe2 C20 C21 122.7(3)
Se2 Fe2 C20 C21 -12.5(3)
Se4 Fe2 C20 C21 -173.87(16)
Se3 Fe2 C20 C21 -119.42(19)
C22 Fe2 C20 C19 -82.6(2)
C18 Fe2 C20 C19 -38.3(2)
C21 Fe2 C20 C19 -122.7(3)
Se2 Fe2 C20 C19 -135.23(18)
Se4 Fe2 C20 C19 63.4(2)
Se3 Fe2 C20 C19 117.88(19)
C19 C20 C21 C22 0.5(4)
Fe2 C20 C21 C22 -59.6(2)
C19 C20 C21 C31 -174.1(3)
Fe2 C20 C21 C31 125.8(3)
C19 C20 C21 Fe2 60.2(2)
C22 Fe2 C21 C20 -115.3(3)
C18 Fe2 C21 C20 -78.6(2)
C19 Fe2 C21 C20 -35.0(2)
Se2 Fe2 C21 C20 172.31(17)
Se4 Fe2 C21 C20 13.2(4)
Se3 Fe2 C21 C20 67.5(2)
C18 Fe2 C21 C22 36.7(2)
C20 Fe2 C21 C22 115.3(3)
C19 Fe2 C21 C22 80.3(2)
Se2 Fe2 C21 C22 -72.4(2)
Se4 Fe2 C21 C22 128.5(2)
Se3 Fe2 C21 C22 -177.17(18)
C22 Fe2 C21 C31 121.7(4)
C18 Fe2 C21 C31 158.4(4)
C20 Fe2 C21 C31 -123.0(4)
C19 Fe2 C21 C31 -158.0(4)
Se2 Fe2 C21 C31 49.3(3)
Se4 Fe2 C21 C31 -109.8(3)
Se3 Fe2 C21 C31 -55.5(3)
C19 C18 C22 C21 -1.0(4)
C23 C18 C22 C21 -176.4(3)
Fe2 C18 C22 C21 61.6(2)
C19 C18 C22 Fe2 -62.5(2)
C23 C18 C22 Fe2 122.0(3)
C20 C21 C22 C18 0.3(4)
C31 C21 C22 C18 174.8(3)
Fe2 C21 C22 C18 -61.6(2)
C20 C21 C22 Fe2 61.9(2)
C31 C21 C22 Fe2 -123.6(4)
C21 Fe2 C22 C18 120.7(3)
C20 Fe2 C22 C18 81.9(2)
C19 Fe2 C22 C18 39.2(2)
Se2 Fe2 C22 C18 -126.44(19)
Se4 Fe2 C22 C18 -19.2(3)
Se3 Fe2 C22 C18 126.0(2)
C18 Fe2 C22 C21 -120.7(3)
C20 Fe2 C22 C21 -38.9(2)
C19 Fe2 C22 C21 -81.6(2)
Se2 Fe2 C22 C21 112.8(2)
Se4 Fe2 C22 C21 -139.9(2)
Se3 Fe2 C22 C21 5.3(3)
C22 C18 C23 C25 -121.8(4)
C19 C18 C23 C25 64.2(5)
Fe2 C18 C23 C25 -37.3(5)
C22 C18 C23 C24 113.7(4)
C19 C18 C23 C24 -60.3(5)
Fe2 C18 C23 C24 -161.8(3)
C22 C18 C23 C26 -3.1(4)
C19 C18 C23 C26 -177.2(4)
Fe2 C18 C23 C26 81.4(4)
C20 C19 C27 C29 154.9(3)
C18 C19 C27 C29 -38.8(5)
Fe2 C19 C27 C29 65.3(5)
C20 C19 C27 C28 -83.2(4)
C18 C19 C27 C28 83.1(5)
Fe2 C19 C27 C28 -172.8(3)
C20 C19 C27 C30 32.4(4)
C18 C19 C27 C30 -161.3(4)
Fe2 C19 C27 C30 -57.2(5)
C20 C21 C31 C33 -179.4(3)
C22 C21 C31 C33 7.2(5)
Fe2 C21 C31 C33 -83.9(4)
C20 C21 C31 C32 -57.5(5)
C22 C21 C31 C32 129.1(4)
Fe2 C21 C31 C32 37.9(5)
C20 C21 C31 C34 61.3(4)
C22 C21 C31 C34 -112.1(4)
Fe2 C21 C31 C34 156.8(3)
